data_4101646
loop_
_publ_author_name
'Yamauchi, Motoshi'
'Morimoto, Masao'
'Miura, Tomoya'
'Murakami, Masahiro'

_publ_contact_author_address
;
Department of Synthetic Chemistry and Biological Chemistry,
Graduate School of Engineering, Kyoto University,
;
_publ_contact_author_email ' murakami_at_sbchem.kyoto-u.ac.jp '
_publ_contact_author_fax ' +81-75-383-2747 '
_publ_contact_author_name ' Masahiro Murakami '
_publ_contact_author_phone ' +81-75-383-2748 '
_publ_section_title
;
 Enantioselective synthesis of 3,4-dihydroisoquinolin-1(2H)-ones by
 nickel-catalyzed denitrogenative annulation of
 1,2,3-benzotriazin-4(3H)-ones with allenes.
;
_journal_issue 1
_journal_name_full 'Journal of the American Chemical Society'
_journal_page_first 54
_journal_page_last 55
_journal_paper_doi 10.1021/ja909603j
_journal_volume 132
_journal_year 2010
_chemical_formula_sum 'C44 H35 N Ni O P2'
_chemical_formula_weight 714.38
_chemical_name_systematic
; 
 ? 
;
_space_group_IT_number 14
_symmetry_cell_setting monoclinic
_symmetry_space_group_name_Hall '-P 2yn'
_symmetry_space_group_name_H-M 'P 1 21/n 1'
_atom_sites_solution_hydrogens geom
_atom_sites_solution_primary direct
_atom_sites_solution_secondary difmap
_audit_creation_method SHELXL-97
_cell_angle_alpha 90.00
_cell_angle_beta 92.9745(10)
_cell_angle_gamma 90.00
_cell_formula_units_Z 4
_cell_length_a 12.3776(3)
_cell_length_b 14.4722(4)
_cell_length_c 19.9190(6)
_cell_measurement_temperature 296(2)
_cell_volume 3563.31(17)
_computing_cell_refinement PROCESS-AUTO
_computing_data_collection PROCESS-AUTO
_computing_data_reduction 'Yadokari-XG (Wakita, 2000)'
_computing_molecular_graphics 'Yadokari-XG (Wakita, 2000)'
_computing_publication_material 'Yadokari-XG (Wakita, 2000)'
_computing_structure_refinement 'SHELXL-97 (Sheldrick, 1997)'
_computing_structure_solution 'SHELXS-97 (Sheldrick, 1990)'
_diffrn_ambient_temperature 296(2)
_diffrn_measured_fraction_theta_full 0.997
_diffrn_measured_fraction_theta_max 0.997
_diffrn_radiation_monochromator graphite
_diffrn_radiation_source 'fine-focus sealed tube'
_diffrn_radiation_type MoK\a
_diffrn_radiation_wavelength 0.71075
_diffrn_reflns_av_R_equivalents 0.0312
_diffrn_reflns_av_sigmaI/netI 0.0209
_diffrn_reflns_limit_h_max 16
_diffrn_reflns_limit_h_min -15
_diffrn_reflns_limit_k_max 18
_diffrn_reflns_limit_k_min -18
_diffrn_reflns_limit_l_max 25
_diffrn_reflns_limit_l_min -25
_diffrn_reflns_number 52234
_diffrn_reflns_theta_full 27.48
_diffrn_reflns_theta_max 27.48
_diffrn_reflns_theta_min 3.00
_exptl_absorpt_coefficient_mu 0.670
_exptl_absorpt_correction_T_max 0.6162
_exptl_absorpt_correction_T_min 0.6162
_exptl_absorpt_correction_type multi-scan
_exptl_absorpt_process_details
;
    Higashi, T. (1995). Program for Absorption Correction.
    Rigaku Corporation, Tokyo, Japan.
;
_exptl_crystal_density_diffrn 1.332
_exptl_crystal_density_method 'not measured'
_exptl_crystal_F_000 1488
_exptl_crystal_size_max 0.60
_exptl_crystal_size_mid 0.60
_exptl_crystal_size_min 0.60
_refine_diff_density_max 0.289
_refine_diff_density_min -0.328
_refine_diff_density_rms 0.044
_refine_ls_extinction_method none
_refine_ls_goodness_of_fit_ref 1.034
_refine_ls_hydrogen_treatment constr
_refine_ls_matrix_type full
_refine_ls_number_parameters 443
_refine_ls_number_reflns 8134
_refine_ls_number_restraints 0
_refine_ls_restrained_S_all 1.034
_refine_ls_R_factor_all 0.0343
_refine_ls_R_factor_gt 0.0295
_refine_ls_shift/su_max 0.002
_refine_ls_shift/su_mean 0.000
_refine_ls_structure_factor_coef Fsqd
_refine_ls_weighting_details 'calc w=1/[\s^2^(Fo^2^)+(0.0402P)^2^+1.1180P] where P=(Fo^2^+2Fc^2^)/3'
_refine_ls_weighting_scheme calc
_refine_ls_wR_factor_gt 0.0784
_refine_ls_wR_factor_ref 0.0814
_reflns_number_gt 7144
_reflns_number_total 8134
_reflns_threshold_expression >2\s(I)
_cod_data_source_file ja909603j_si_002.cif
_cod_data_source_block 1
_cod_original_cell_volume 3563.30(17)
_cod_original_sg_symbol_Hall -p_2yn
_cod_original_sg_symbol_H-M p_21/n
_cod_database_code 4101646

loop_
_symmetry_equiv_pos_as_xyz
'x, y, z'
'-x+1/2, y+1/2, -z+1/2'
'-x, -y, -z'
'x-1/2, -y-1/2, z-1/2'

loop_
_atom_site_label
_atom_site_type_symbol
_atom_site_fract_x
_atom_site_fract_y
_atom_site_fract_z
_atom_site_U_iso_or_equiv
_atom_site_adp_type
_atom_site_occupancy
_atom_site_symmetry_multiplicity
_atom_site_calc_flag
_atom_site_refinement_flags
_atom_site_disorder_assembly
_atom_site_disorder_group
Ni1 Ni 0.853839(14) 0.254820(12) 0.576260(8) 0.02926(6) Uani 1 1 d . . .
P2 P 0.74868(3) 0.28958(3) 0.660585(17) 0.02872(8) Uani 1 1 d . . .
P3 P 0.99004(3) 0.26819(3) 0.647075(18) 0.03008(8) Uani 1 1 d . . .
C4 C 0.94663(11) 0.30438(10) 0.72947(7) 0.0327(3) Uani 1 1 d . . .
C53 C 0.94626(13) 0.24761(10) 0.49955(7) 0.0345(3) Uani 1 1 d . . .
C6 C 0.83557(11) 0.30953(10) 0.73622(7) 0.0319(3) Uani 1 1 d . . .
C7 C 0.64734(11) 0.21163(10) 0.69199(7) 0.0319(3) Uani 1 1 d . . .
C8 C 0.68214(12) 0.40122(10) 0.64627(7) 0.0348(3) Uani 1 1 d . . .
N1 N 0.73917(10) 0.23601(9) 0.51009(6) 0.0361(3) Uani 1 1 d . . .
C10 C 1.05827(12) 0.15758(11) 0.66209(8) 0.0367(3) Uani 1 1 d . . .
C11 C 0.63122(12) 0.20756(11) 0.52169(7) 0.0349(3) Uani 1 1 d . . .
C54 C 0.76513(14) 0.23979(12) 0.44507(8) 0.0427(4) Uani 1 1 d . . .
C13 C 1.09116(13) 0.35577(11) 0.62961(7) 0.0373(3) Uani 1 1 d . . .
C14 C 0.79607(13) 0.33261(12) 0.79868(7) 0.0420(4) Uani 1 1 d . . .
H9 H 0.7219 0.3353 0.8038 0.050 Uiso 1 1 calc R . .
C15 C 0.53654(12) 0.22642(12) 0.68445(7) 0.0369(3) Uani 1 1 d . . .
H10 H 0.5101 0.2797 0.6632 0.044 Uiso 1 1 calc R . .
C16 C 0.88355(13) 0.24896(10) 0.43937(7) 0.0345(3) Uani 1 1 d . . .
C17 C 0.97736(14) 0.34775(12) 0.84569(8) 0.0449(4) Uani 1 1 d . . .
H11 H 1.0247 0.3606 0.8823 0.054 Uiso 1 1 calc R . .
C18 C 0.51021(14) 0.08678(12) 0.55358(8) 0.0441(4) Uani 1 1 d . . .
H1 H 0.5004 0.0269 0.5690 0.053 Uiso 1 1 calc R . .
C19 C 1.01757(13) 0.32516(12) 0.78446(8) 0.0414(3) Uani 1 1 d . . .
H12 H 1.0919 0.3237 0.7797 0.050 Uiso 1 1 calc R . .
C20 C 0.43853(14) 0.23200(13) 0.51895(8) 0.0457(4) Uani 1 1 d . . .
H2 H 0.3797 0.2710 0.5105 0.055 Uiso 1 1 calc R . .
C21 C 1.10354(16) 0.25195(14) 0.43097(9) 0.0541(5) Uani 1 1 d . . .
H3 H 1.1784 0.2518 0.4285 0.065 Uiso 1 1 calc R . .
C22 C 0.61377(13) 0.11843(11) 0.54419(8) 0.0400(3) Uani 1 1 d . . .
H4 H 0.6725 0.0794 0.5531 0.048 Uiso 1 1 calc R . .
C23 C 0.86737(14) 0.35135(13) 0.85266(7) 0.0455(4) Uani 1 1 d . . .
H13 H 0.8408 0.3665 0.8941 0.055 Uiso 1 1 calc R . .
O1 O 0.70150(11) 0.23331(14) 0.39561(6) 0.0783(5) Uani 1 1 d . . .
C25 C 1.13651(13) 0.14165(13) 0.71378(9) 0.0462(4) Uani 1 1 d . . .
H14 H 1.1577 0.1892 0.7430 0.055 Uiso 1 1 calc R . .
C26 C 0.42097(13) 0.14255(13) 0.54044(7) 0.0438(4) Uani 1 1 d . . .
C27 C 0.68439(14) 0.13084(12) 0.72352(9) 0.0461(4) Uani 1 1 d . . .
H15 H 0.7583 0.1196 0.7287 0.055 Uiso 1 1 calc R . .
C28 C 1.03888(16) 0.25715(13) 0.37284(9) 0.0491(4) Uani 1 1 d . . .
H5 H 1.0695 0.2623 0.3314 0.059 Uiso 1 1 calc R . .
C29 C 0.92793(15) 0.25464(12) 0.37682(8) 0.0439(4) Uani 1 1 d . . .
H6 H 0.8831 0.2567 0.3379 0.053 Uiso 1 1 calc R . .
C30 C 0.54262(13) 0.26491(12) 0.50965(8) 0.0421(4) Uani 1 1 d . . .
H7 H 0.5526 0.3254 0.4954 0.051 Uiso 1 1 calc R . .
C31 C 1.05157(18) 0.43766(13) 0.60208(10) 0.0565(5) Uani 1 1 d . . .
H16 H 0.9774 0.4454 0.5943 0.068 Uiso 1 1 calc R . .
C32 C 0.46511(13) 0.16191(13) 0.70853(8) 0.0463(4) Uani 1 1 d . . .
H17 H 0.3910 0.1723 0.7034 0.056 Uiso 1 1 calc R . .
C34 C 1.02693(16) 0.08434(13) 0.62040(10) 0.0522(4) Uani 1 1 d . . .
H18 H 0.9742 0.0936 0.5861 0.063 Uiso 1 1 calc R . .
C35 C 0.57212(17) 0.52878(14) 0.67984(11) 0.0601(5) Uani 1 1 d . . .
H19 H 0.5269 0.5550 0.7105 0.072 Uiso 1 1 calc R . .
C36 C 1.05812(14) 0.24690(14) 0.49360(9) 0.0491(4) Uani 1 1 d . . .
H8 H 1.1034 0.2430 0.5322 0.059 Uiso 1 1 calc R . .
C37 C 1.20196(14) 0.34561(14) 0.64072(10) 0.0516(4) Uani 1 1 d . . .
H20 H 1.2300 0.2910 0.6591 0.062 Uiso 1 1 calc R . .
C38 C 0.70608(17) 0.45048(13) 0.58929(9) 0.0525(4) Uani 1 1 d . . .
H21 H 0.7508 0.4245 0.5583 0.063 Uiso 1 1 calc R . .
C39 C 0.61428(14) 0.44147(13) 0.69161(9) 0.0476(4) Uani 1 1 d . . .
H22 H 0.5972 0.4094 0.7301 0.057 Uiso 1 1 calc R . .
C40 C 0.50268(16) 0.08301(13) 0.73978(9) 0.0539(4) Uani 1 1 d . . .
H23 H 0.4543 0.0403 0.7560 0.065 Uiso 1 1 calc R . .
C41 C 1.18279(15) 0.05441(15) 0.72160(11) 0.0615(5) Uani 1 1 d . . .
H24 H 1.2356 0.0443 0.7557 0.074 Uiso 1 1 calc R . .
C42 C 0.61214(17) 0.06738(13) 0.74709(10) 0.0570(5) Uani 1 1 d . . .
H25 H 0.6378 0.0137 0.7681 0.068 Uiso 1 1 calc R . .
C43 C 0.30834(15) 0.10619(18) 0.55043(10) 0.0639(6) Uani 1 1 d . . .
H33 H 0.3132 0.0463 0.5712 0.096 Uiso 1 1 calc R . .
H34 H 0.2693 0.1014 0.5077 0.096 Uiso 1 1 calc R . .
H35 H 0.2711 0.1478 0.5788 0.096 Uiso 1 1 calc R . .
C44 C 0.6639(2) 0.53830(15) 0.57814(12) 0.0778(7) Uani 1 1 d . . .
H26 H 0.6812 0.5711 0.5400 0.093 Uiso 1 1 calc R . .
C45 C 1.1214(2) 0.50814(15) 0.58603(12) 0.0751(7) Uani 1 1 d . . .
H27 H 1.0940 0.5628 0.5674 0.090 Uiso 1 1 calc R . .
C46 C 1.2313(2) 0.49726(16) 0.59761(12) 0.0755(7) Uani 1 1 d . . .
H28 H 1.2781 0.5447 0.5871 0.091 Uiso 1 1 calc R . .
C48 C 1.1514(2) -0.01687(15) 0.67944(14) 0.0733(6) Uani 1 1 d . . .
H29 H 1.1832 -0.0748 0.6849 0.088 Uiso 1 1 calc R . .
C49 C 0.5964(2) 0.57704(15) 0.62334(12) 0.0733(6) Uani 1 1 d . . .
H30 H 0.5674 0.6356 0.6155 0.088 Uiso 1 1 calc R . .
C51 C 1.27129(18) 0.41691(17) 0.62447(12) 0.0698(6) Uani 1 1 d . . .
H31 H 1.3456 0.4097 0.6320 0.084 Uiso 1 1 calc R . .
C52 C 1.0733(2) -0.00253(14) 0.62932(13) 0.0715(6) Uani 1 1 d . . .
H32 H 1.0512 -0.0510 0.6012 0.086 Uiso 1 1 calc R . .

loop_
_atom_site_aniso_label
_atom_site_aniso_U_11
_atom_site_aniso_U_22
_atom_site_aniso_U_33
_atom_site_aniso_U_23
_atom_site_aniso_U_13
_atom_site_aniso_U_12
Ni1 0.02773(10) 0.03812(11) 0.02199(9) -0.00200(7) 0.00178(7) 0.00342(7)
P2 0.02699(17) 0.03694(19) 0.02228(16) -0.00127(13) 0.00183(12) 0.00242(14)
P3 0.02727(17) 0.03643(19) 0.02662(17) 0.00054(14) 0.00208(13) 0.00292(14)
C4 0.0335(7) 0.0388(8) 0.0256(6) -0.0006(6) 0.0005(5) 0.0016(6)
C53 0.0372(8) 0.0390(8) 0.0277(7) -0.0032(6) 0.0059(6) 0.0042(6)
C6 0.0332(7) 0.0392(7) 0.0233(6) 0.0006(5) 0.0009(5) 0.0002(6)
C7 0.0332(7) 0.0373(7) 0.0254(6) -0.0034(5) 0.0042(5) -0.0008(6)
C8 0.0352(7) 0.0362(7) 0.0325(7) -0.0024(6) -0.0017(6) 0.0030(6)
N1 0.0308(6) 0.0518(8) 0.0257(6) -0.0032(5) 0.0006(5) -0.0025(5)
C10 0.0316(7) 0.0383(8) 0.0410(8) 0.0086(6) 0.0086(6) 0.0035(6)
C11 0.0332(7) 0.0483(9) 0.0230(6) -0.0057(6) -0.0010(5) -0.0012(6)
C54 0.0423(9) 0.0580(10) 0.0275(7) -0.0018(7) 0.0002(6) -0.0071(7)
C13 0.0422(8) 0.0382(8) 0.0318(7) -0.0010(6) 0.0067(6) -0.0027(6)
C14 0.0392(8) 0.0599(10) 0.0272(7) -0.0023(7) 0.0050(6) -0.0003(7)
C15 0.0339(7) 0.0498(9) 0.0268(7) -0.0003(6) 0.0005(6) -0.0011(6)
C16 0.0406(8) 0.0350(7) 0.0282(7) -0.0011(5) 0.0052(6) -0.0013(6)
C17 0.0500(9) 0.0542(10) 0.0293(7) -0.0032(7) -0.0092(6) 0.0015(8)
C18 0.0500(9) 0.0436(9) 0.0391(8) -0.0072(7) 0.0059(7) -0.0064(7)
C19 0.0344(7) 0.0543(10) 0.0349(8) -0.0030(7) -0.0053(6) 0.0033(7)
C20 0.0351(8) 0.0660(11) 0.0356(8) 0.0010(7) -0.0021(6) 0.0087(7)
C21 0.0413(9) 0.0797(14) 0.0425(9) -0.0045(8) 0.0150(7) 0.0051(9)
C22 0.0380(8) 0.0433(8) 0.0385(8) -0.0062(6) 0.0007(6) 0.0042(7)
C23 0.0529(9) 0.0600(10) 0.0236(7) -0.0034(7) 0.0014(6) 0.0012(8)
O1 0.0482(8) 0.1584(17) 0.0278(6) -0.0014(8) -0.0043(5) -0.0243(9)
C25 0.0369(8) 0.0528(10) 0.0492(9) 0.0144(8) 0.0032(7) 0.0032(7)
C26 0.0370(8) 0.0653(11) 0.0292(7) -0.0096(7) 0.0032(6) -0.0051(7)
C27 0.0435(9) 0.0421(9) 0.0530(10) 0.0041(7) 0.0067(7) 0.0065(7)
C28 0.0541(10) 0.0597(11) 0.0350(8) 0.0031(7) 0.0180(8) 0.0034(8)
C29 0.0525(10) 0.0522(10) 0.0272(7) 0.0024(6) 0.0054(7) -0.0001(7)
C30 0.0411(8) 0.0504(9) 0.0347(8) 0.0051(7) -0.0014(6) 0.0027(7)
C31 0.0682(12) 0.0419(9) 0.0600(11) 0.0060(8) 0.0080(9) 0.0034(9)
C32 0.0380(8) 0.0647(11) 0.0366(8) -0.0051(7) 0.0056(6) -0.0097(8)
C34 0.0555(10) 0.0424(9) 0.0583(11) 0.0004(8) 0.0008(8) 0.0051(8)
C35 0.0596(11) 0.0543(11) 0.0661(12) -0.0160(10) 0.0014(9) 0.0204(9)
C36 0.0379(9) 0.0766(13) 0.0331(8) -0.0075(8) 0.0054(7) 0.0078(8)
C37 0.0428(9) 0.0542(10) 0.0578(11) 0.0054(8) 0.0038(8) -0.0085(8)
C38 0.0713(12) 0.0455(10) 0.0413(9) 0.0056(7) 0.0090(8) 0.0117(9)
C39 0.0494(9) 0.0499(10) 0.0440(9) -0.0045(7) 0.0070(7) 0.0091(8)
C40 0.0602(11) 0.0529(10) 0.0501(10) -0.0025(8) 0.0166(8) -0.0172(9)
C41 0.0456(10) 0.0659(13) 0.0733(13) 0.0340(11) 0.0050(9) 0.0118(9)
C42 0.0706(12) 0.0396(9) 0.0616(11) 0.0091(8) 0.0117(9) 0.0010(9)
C43 0.0429(10) 0.0948(16) 0.0549(11) -0.0099(11) 0.0107(8) -0.0155(10)
C44 0.125(2) 0.0507(12) 0.0587(12) 0.0164(10) 0.0117(13) 0.0243(13)
C45 0.114(2) 0.0404(11) 0.0717(14) 0.0078(10) 0.0174(14) -0.0104(12)
C46 0.1033(19) 0.0603(13) 0.0650(13) -0.0061(10) 0.0235(13) -0.0408(13)
C48 0.0735(14) 0.0464(11) 0.1009(18) 0.0231(12) 0.0141(13) 0.0178(10)
C49 0.1006(18) 0.0463(11) 0.0717(14) -0.0011(10) -0.0079(12) 0.0282(11)
C51 0.0578(12) 0.0786(15) 0.0739(14) -0.0042(12) 0.0129(10) -0.0291(11)
C52 0.0822(15) 0.0400(10) 0.0924(17) 0.0005(10) 0.0035(13) 0.0081(10)

loop_
_atom_type_symbol
_atom_type_description
_atom_type_scat_dispersion_real
_atom_type_scat_dispersion_imag
_atom_type_scat_source
C C 0.0033 0.0016 'International Tables Vol C Tables 4.2.6.8 and 6.1.1.4'
H H 0.0000 0.0000 'International Tables Vol C Tables 4.2.6.8 and 6.1.1.4'
N N 0.0061 0.0033 'International Tables Vol C Tables 4.2.6.8 and 6.1.1.4'
O O 0.0106 0.0060 'International Tables Vol C Tables 4.2.6.8 and 6.1.1.4'
P P 0.1023 0.0942 'International Tables Vol C Tables 4.2.6.8 and 6.1.1.4'
Ni Ni 0.3393 1.1124 'International Tables Vol C Tables 4.2.6.8 and 6.1.1.4'

loop_
_geom_angle_atom_site_label_1
_geom_angle_atom_site_label_2
_geom_angle_atom_site_label_3
_geom_angle
_geom_angle_site_symmetry_1
_geom_angle_site_symmetry_3
_geom_angle_publ_flag
N1 Ni1 C53 84.09(6) . . ?
N1 Ni1 P3 175.66(4) . . ?
C53 Ni1 P3 92.68(5) . . ?
N1 Ni1 P2 96.32(4) . . ?
C53 Ni1 P2 170.00(5) . . ?
P3 Ni1 P2 87.368(14) . . ?
C7 P2 C6 101.59(6) . . ?
C7 P2 C8 106.74(7) . . ?
C6 P2 C8 103.29(7) . . ?
C7 P2 Ni1 123.84(5) . . ?
C6 P2 Ni1 108.32(5) . . ?
C8 P2 Ni1 110.90(5) . . ?
C10 P3 C13 108.87(7) . . ?
C10 P3 C4 104.99(7) . . ?
C13 P3 C4 102.01(7) . . ?
C10 P3 Ni1 111.63(5) . . ?
C13 P3 Ni1 117.32(5) . . ?
C4 P3 Ni1 110.95(5) . . ?
C6 C4 C19 119.73(13) . . ?
C6 C4 P3 116.10(10) . . ?
C19 C4 P3 124.17(11) . . ?
C16 C53 C36 115.94(14) . . ?
C16 C53 Ni1 110.39(11) . . ?
C36 C53 Ni1 133.54(12) . . ?
C4 C6 C14 119.42(13) . . ?
C4 C6 P2 117.02(10) . . ?
C14 C6 P2 123.51(11) . . ?
C15 C7 C27 118.57(14) . . ?
C15 C7 P2 124.14(12) . . ?
C27 C7 P2 117.26(12) . . ?
C38 C8 C39 118.55(15) . . ?
C38 C8 P2 117.94(12) . . ?
C39 C8 P2 123.38(12) . . ?
C54 N1 C11 115.95(12) . . ?
C54 N1 Ni1 116.83(11) . . ?
C11 N1 Ni1 126.78(9) . . ?
C34 C10 C25 118.46(15) . . ?
C34 C10 P3 117.27(12) . . ?
C25 C10 P3 124.23(13) . . ?
C30 C11 C22 118.55(15) . . ?
C30 C11 N1 122.53(15) . . ?
C22 C11 N1 118.90(14) . . ?
O1 C54 N1 126.08(16) . . ?
O1 C54 C16 122.62(15) . . ?
N1 C54 C16 111.24(13) . . ?
C31 C13 C37 118.76(16) . . ?
C31 C13 P3 115.92(13) . . ?
C37 C13 P3 125.31(13) . . ?
C23 C14 C6 119.97(15) . . ?
C32 C15 C7 120.14(15) . . ?
C29 C16 C53 122.91(15) . . ?
C29 C16 C54 120.83(14) . . ?
C53 C16 C54 116.21(13) . . ?
C23 C17 C19 120.12(14) . . ?
C26 C18 C22 121.21(16) . . ?
C17 C19 C4 120.12(15) . . ?
C26 C20 C30 121.42(16) . . ?
C28 C21 C36 120.75(17) . . ?
C18 C22 C11 120.86(15) . . ?
C17 C23 C14 120.60(14) . . ?
C41 C25 C10 119.88(18) . . ?
C18 C26 C20 117.90(15) . . ?
C18 C26 C43 120.32(18) . . ?
C20 C26 C43 121.77(17) . . ?
C42 C27 C7 120.49(16) . . ?
C21 C28 C29 119.18(15) . . ?
C28 C29 C16 119.59(16) . . ?
C11 C30 C20 120.03(16) . . ?
C13 C31 C45 120.6(2) . . ?
C40 C32 C15 120.68(16) . . ?
C10 C34 C52 120.89(19) . . ?
C49 C35 C39 120.53(18) . . ?
C53 C36 C21 121.51(16) . . ?
C13 C37 C51 120.10(19) . . ?
C8 C38 C44 120.52(18) . . ?
C35 C39 C8 120.49(18) . . ?
C32 C40 C42 119.67(17) . . ?
C48 C41 C25 120.74(19) . . ?
C40 C42 C27 120.45(18) . . ?
C49 C44 C38 120.2(2) . . ?
C46 C45 C31 120.0(2) . . ?
C51 C46 C45 119.9(2) . . ?
C52 C48 C41 119.92(19) . . ?
C35 C49 C44 119.66(19) . . ?
C46 C51 C37 120.6(2) . . ?
C48 C52 C34 120.1(2) . . ?

loop_
_geom_bond_atom_site_label_1
_geom_bond_atom_site_label_2
_geom_bond_distance
_geom_bond_site_symmetry_2
_geom_bond_publ_flag
Ni1 N1 1.9057(12) . ?
Ni1 C53 1.9584(15) . ?
Ni1 P3 2.1500(4) . ?
Ni1 P2 2.2350(4) . ?
P2 C7 1.8218(15) . ?
P2 C6 1.8280(14) . ?
P2 C8 1.8291(15) . ?
P3 C10 1.8273(15) . ?
P3 C13 1.8274(16) . ?
P3 C4 1.8298(14) . ?
C4 C6 1.390(2) . ?
C4 C19 1.400(2) . ?
C53 C16 1.394(2) . ?
C53 C36 1.396(2) . ?
C6 C14 1.4006(19) . ?
C7 C15 1.388(2) . ?
C7 C27 1.393(2) . ?
C8 C38 1.385(2) . ?
C8 C39 1.393(2) . ?
N1 C54 1.352(2) . ?
N1 C11 1.4284(19) . ?
C10 C34 1.389(2) . ?
C10 C25 1.396(2) . ?
C11 C30 1.386(2) . ?
C11 C22 1.386(2) . ?
C54 O1 1.233(2) . ?
C54 C16 1.482(2) . ?
C13 C31 1.385(2) . ?
C13 C37 1.386(2) . ?
C14 C23 1.382(2) . ?
C15 C32 1.388(2) . ?
C16 C29 1.390(2) . ?
C17 C23 1.377(2) . ?
C17 C19 1.380(2) . ?
C18 C26 1.382(2) . ?
C18 C22 1.383(2) . ?
C20 C26 1.384(3) . ?
C20 C30 1.395(2) . ?
C21 C28 1.375(3) . ?
C21 C36 1.397(2) . ?
C25 C41 1.392(3) . ?
C26 C43 1.513(2) . ?
C27 C42 1.381(3) . ?
C28 C29 1.380(3) . ?
C31 C45 1.385(3) . ?
C32 C40 1.370(3) . ?
C34 C52 1.389(3) . ?
C35 C49 1.371(3) . ?
C35 C39 1.382(3) . ?
C37 C51 1.391(3) . ?
C38 C44 1.388(3) . ?
C40 C42 1.374(3) . ?
C41 C48 1.373(3) . ?
C44 C49 1.379(3) . ?
C45 C46 1.377(4) . ?
C46 C51 1.363(4) . ?
C48 C52 1.369(3) . ?
